data_4120694
loop_
_publ_author_name
'Yu, Peng'
'Wu, Li-Ming'
'Zhou, Liu-Jiang'
'Chen, Ling'

_publ_section_title
;
 Deep-Ultraviolet Nonlinear Optical Crystals: Ba3P3O10X (X = Cl, Br).
;
_journal_issue 1
_journal_name_full 'Journal of the American Chemical Society'
_journal_page_first 480
_journal_page_last 487
_journal_paper_doi 10.1021/ja411272y
_journal_volume 136
_journal_year 2014
_chemical_formula_moiety 'Ba3 Cl O10 P3'
_chemical_formula_sum 'Ba3 Cl O10 P3'
_chemical_formula_weight 700.35
_chemical_name_systematic
; 
 ? 
;
_space_group_IT_number 29
_symmetry_cell_setting orthorhombic
_symmetry_space_group_name_Hall 'P 2c -2ac'
_symmetry_space_group_name_H-M 'P c a 21'
_atom_sites_solution_primary direct
_atom_sites_solution_secondary difmap
_audit_creation_method SHELXL-97
_cell_angle_alpha 90.00
_cell_angle_beta 90.00
_cell_angle_gamma 90.00
_cell_formula_units_Z 4
_cell_length_a 14.2771(17)
_cell_length_b 5.5968(4)
_cell_length_c 14.1592(13)
_cell_measurement_reflns_used 3685
_cell_measurement_temperature 293(2)
_cell_measurement_theta_max 27.49
_cell_measurement_theta_min 2.85
_cell_volume 1131.41(19)
_computing_cell_refinement 'CrystalClear (Rigaku/MSC Inc., 2005)'
_computing_data_collection 'CrystalClear (Rigaku/MSC Inc., 2005)'
_computing_data_reduction 'CrystalClear (Rigaku/MSC Inc., 2005)'
_computing_molecular_graphics 'Bruker SHELXTL'
_computing_publication_material 'Bruker SHELXTL'
_computing_structure_refinement 'SHELXL-97 (Sheldrick, 1997)'
_computing_structure_solution 'SHELXS-97 (Sheldrick, 1990)'
_diffrn_ambient_temperature 293(2)
_diffrn_detector_area_resol_mean 14.6306
_diffrn_measured_fraction_theta_full 0.987
_diffrn_measured_fraction_theta_max 0.987
_diffrn_measurement_device_type Mercury70
_diffrn_measurement_method CCD_Profile_fitting
_diffrn_radiation_monochromator graphite
_diffrn_radiation_source 'fine-focus sealed tube'
_diffrn_radiation_type MoK\a
_diffrn_radiation_wavelength 0.71073
_diffrn_reflns_av_R_equivalents 0.0297
_diffrn_reflns_av_sigmaI/netI 0.0319
_diffrn_reflns_limit_h_max 17
_diffrn_reflns_limit_h_min -17
_diffrn_reflns_limit_k_max 6
_diffrn_reflns_limit_k_min -7
_diffrn_reflns_limit_l_max 18
_diffrn_reflns_limit_l_min -18
_diffrn_reflns_number 8201
_diffrn_reflns_theta_full 27.49
_diffrn_reflns_theta_max 27.49
_diffrn_reflns_theta_min 2.85
_exptl_absorpt_coefficient_mu 11.024
_exptl_absorpt_correction_T_max 0.321
_exptl_absorpt_correction_T_min 0.101
_exptl_absorpt_correction_type multi-scan
_exptl_crystal_colour colourless
_exptl_crystal_density_diffrn 4.193
_exptl_crystal_density_method 'not measured'
_exptl_crystal_description Chunk
_exptl_crystal_F_000 1240
_exptl_crystal_size_max 0.2210
_exptl_crystal_size_mid 0.2000
_exptl_crystal_size_min 0.1030
_refine_diff_density_max 0.792
_refine_diff_density_min -0.876
_refine_diff_density_rms 0.169
_refine_ls_abs_structure_details 'Flack H D (1983), Acta Cryst. A39, 876-881'
_refine_ls_abs_structure_Flack 0.02(2)
_refine_ls_extinction_coef 0.00164(6)
_refine_ls_extinction_expression Fc^*^=kFc[1+0.001xFc^2^\l^3^/sin(2\q)]^-1/4^
_refine_ls_extinction_method SHELXL
_refine_ls_goodness_of_fit_ref 1.148
_refine_ls_matrix_type full
_refine_ls_number_parameters 155
_refine_ls_number_reflns 2509
_refine_ls_number_restraints 7
_refine_ls_restrained_S_all 1.148
_refine_ls_R_factor_all 0.0358
_refine_ls_R_factor_gt 0.0290
_refine_ls_shift/su_max 0.001
_refine_ls_shift/su_mean 0.000
_refine_ls_structure_factor_coef Fsqd
_refine_ls_weighting_details 'calc w=1/[\s^2^(Fo^2^)+(0.0075P)^2^+2.1147P] where P=(Fo^2^+2Fc^2^)/3'
_refine_ls_weighting_scheme calc
_refine_ls_wR_factor_gt 0.0451
_refine_ls_wR_factor_ref 0.0477
_reflns_number_gt 1322
_reflns_number_total 1352
_reflns_threshold_expression >2sigma(I)
_cod_data_source_file ja411272y_si_002.cif
_cod_data_source_block a
_cod_depositor_comments
;
The following automatic conversions were performed:

'_exptl_absorpt_correction_type' value 'Multi-scan' changed to
'multi-scan' according to
/usr/data/users/saulius/automatic-downloads/current/ACS/lib/dictionaries/cif_core.dic
dictionary named 'cif_core.dic' version 2.4.2 from 2011-04-26.

Automatic conversion script
Id: cif_fix_values 2281 2013-09-26 08:29:07Z andrius 
;
_cod_database_code 4120694

loop_
_symmetry_equiv_pos_as_xyz
'x, y, z'
'-x, -y, z+1/2'
'x+1/2, -y, z'
'-x+1/2, y, z+1/2'

loop_
_atom_site_label
_atom_site_type_symbol
_atom_site_fract_x
_atom_site_fract_y
_atom_site_fract_z
_atom_site_U_iso_or_equiv
_atom_site_adp_type
_atom_site_occupancy
_atom_site_symmetry_multiplicity
_atom_site_calc_flag
_atom_site_refinement_flags
Ba1 Ba 0.44233(3) 0.01266(7) 0.66992(2) 0.01051(11) Uani 1 1 d .
Ba2 Ba 0.70271(3) 0.00267(9) 0.45672(3) 0.01088(11) Uani 1 1 d .
Ba3 Ba 0.68288(3) 0.50088(9) 0.74300(3) 0.01183(11) Uani 1 1 d .
Cl1 Cl 0.62053(17) 0.0037(4) 0.80874(18) 0.0238(4) Uani 1 1 d .
P1 P 0.58518(14) 0.4863(4) 0.31048(12) 0.0097(4) Uani 1 1 d .
P2 P 0.53486(15) 0.4966(3) 0.51842(14) 0.0096(4) Uani 1 1 d .
P3 P 0.32257(13) 0.4913(4) 0.53828(12) 0.0087(4) Uani 1 1 d .
O1 O 0.2920(4) 0.4827(10) 0.4370(3) 0.0172(12) Uani 1 1 d .
O2 O 0.5508(4) 0.7533(9) 0.5400(5) 0.0174(13) Uani 1 1 d .
O3 O 0.5082(3) 0.4818(9) 0.2373(4) 0.0141(11) Uani 1 1 d .
O4 O 0.2795(4) 0.2921(9) 0.5971(4) 0.0147(13) Uani 1 1 d .
O5 O 0.6385(4) 0.7196(8) 0.3128(4) 0.0137(12) Uani 1 1 d .
O6 O 0.3159(4) 0.7352(11) 0.5820(4) 0.0163(14) Uani 1 1 d .
O7 O 0.6481(4) 0.2699(9) 0.3028(4) 0.0132(12) Uani 1 1 d U
O8 O 0.4324(3) 0.4099(9) 0.5445(4) 0.0123(12) Uani 1 1 d .
O9 O 0.5298(5) 0.4553(12) 0.4095(4) 0.0306(17) Uani 1 1 d .
O10 O 0.5980(4) 0.3203(10) 0.5649(4) 0.0199(14) Uani 1 1 d .

loop_
_atom_site_aniso_label
_atom_site_aniso_U_11
_atom_site_aniso_U_22
_atom_site_aniso_U_33
_atom_site_aniso_U_23
_atom_site_aniso_U_13
_atom_site_aniso_U_12
Ba1 0.0117(3) 0.0087(2) 0.0110(2) 0.0002(4) 0.00017(18) -0.00014(19)
Ba2 0.0124(2) 0.00964(18) 0.01063(18) -0.0001(2) -0.00057(19) 0.00055(19)
Ba3 0.0105(3) 0.0122(2) 0.01281(19) 0.0010(2) 0.00010(18) -0.0007(2)
Cl1 0.0219(11) 0.0121(8) 0.0373(10) 0.0017(10) -0.0124(8) -0.0023(9)
P1 0.0113(10) 0.0098(9) 0.0079(8) -0.0006(9) -0.0001(7) -0.0007(9)
P2 0.0093(10) 0.0098(8) 0.0098(9) -0.0020(8) 0.0027(7) -0.0011(8)
P3 0.0080(10) 0.0092(8) 0.0089(8) -0.0004(9) -0.0010(7) 0.0010(9)
O1 0.022(3) 0.023(3) 0.007(3) 0.002(3) -0.003(2) -0.004(3)
O2 0.021(4) 0.007(2) 0.024(3) -0.002(2) 0.010(3) -0.007(2)
O3 0.008(3) 0.014(2) 0.020(3) -0.003(3) -0.002(3) 0.000(2)
O4 0.018(3) 0.016(3) 0.010(3) 0.000(2) 0.003(3) -0.007(2)
O5 0.014(3) 0.007(2) 0.020(3) 0.000(2) 0.001(2) -0.002(2)
O6 0.017(4) 0.015(3) 0.016(3) -0.007(2) -0.001(2) 0.005(2)
O7 0.0135(15) 0.0122(14) 0.0140(15) 0.0001(9) -0.0013(10) 0.0011(9)
O8 0.004(3) 0.016(3) 0.017(3) 0.004(2) 0.001(2) 0.000(2)
O9 0.034(4) 0.045(4) 0.013(3) -0.006(3) 0.014(3) -0.021(3)
O10 0.011(3) 0.019(3) 0.029(4) -0.004(3) -0.001(3) 0.005(2)

loop_
_atom_type_symbol
_atom_type_description
_atom_type_scat_dispersion_real
_atom_type_scat_dispersion_imag
_atom_type_scat_source
P P 0.1023 0.0942 'International Tables Vol C Tables 4.2.6.8 and 6.1.1.4'
Cl Cl 0.1484 0.1585 'International Tables Vol C Tables 4.2.6.8 and 6.1.1.4'
Ba Ba -0.3244 2.2819 'International Tables Vol C Tables 4.2.6.8 and 6.1.1.4'
O O 0.0106 0.0060 'International Tables Vol C Tables 4.2.6.8 and 6.1.1.4'

loop_
_geom_angle_atom_site_label_1
_geom_angle_atom_site_label_2
_geom_angle_atom_site_label_3
_geom_angle
_geom_angle_site_symmetry_1
_geom_angle_site_symmetry_3
O6 Ba1 O5 111.79(16) 1_545 2_665
O6 Ba1 O7 70.87(17) 1_545 2_655
O5 Ba1 O7 67.62(14) 2_665 2_655
O6 Ba1 O2 76.61(16) 1_545 1_545
O5 Ba1 O2 171.04(17) 2_665 1_545
O7 Ba1 O2 113.95(15) 2_655 1_545
O6 Ba1 O8 97.40(17) 1_545 .
O5 Ba1 O8 90.71(15) 2_665 .
O7 Ba1 O8 147.54(15) 2_655 .
O2 Ba1 O8 91.29(16) 1_545 .
O6 Ba1 O4 67.66(16) 1_545 .
O5 Ba1 O4 69.17(16) 2_665 .
O7 Ba1 O4 99.81(15) 2_655 .
O2 Ba1 O4 118.28(17) 1_545 .
O8 Ba1 O4 48.47(14) . .
O6 Ba1 O3 76.88(16) 1_545 2_655
O5 Ba1 O3 111.33(15) 2_665 2_655
O7 Ba1 O3 51.03(14) 2_655 2_655
O2 Ba1 O3 66.62(15) 1_545 2_655
O8 Ba1 O3 157.86(15) . 2_655
O4 Ba1 O3 140.68(14) . 2_655
O6 Ba1 O3 146.27(15) 1_545 2_665
O5 Ba1 O3 50.95(14) 2_665 2_665
O7 Ba1 O3 114.95(15) 2_655 2_665
O2 Ba1 O3 123.58(14) 1_545 2_665
O8 Ba1 O3 59.04(15) . 2_665
O4 Ba1 O3 78.66(14) . 2_665
O3 Ba1 O3 134.04(19) 2_655 2_665
O6 Ba1 O10 124.47(17) 1_545 .
O5 Ba1 O10 109.87(15) 2_665 .
O7 Ba1 O10 161.83(16) 2_655 .
O2 Ba1 O10 65.68(14) 1_545 .
O8 Ba1 O10 47.25(14) . .
O4 Ba1 O10 95.69(14) . .
O3 Ba1 O10 118.78(13) 2_655 .
O3 Ba1 O10 59.01(14) 2_665 .
O6 Ba1 Cl1 143.68(13) 1_545 .
O5 Ba1 Cl1 83.77(13) 2_665 .
O7 Ba1 Cl1 86.83(13) 2_655 .
O2 Ba1 Cl1 87.49(13) 1_545 .
O8 Ba1 Cl1 115.65(11) . .
O4 Ba1 Cl1 146.65(11) . .
O3 Ba1 Cl1 66.82(11) 2_655 .
O3 Ba1 Cl1 69.04(10) 2_665 .
O10 Ba1 Cl1 75.00(12) . .
O6 Ba1 P1 73.92(13) 1_545 2_655
O5 Ba1 P1 88.23(11) 2_665 2_655
O7 Ba1 P1 25.24(11) 2_655 2_655
O2 Ba1 P1 91.28(11) 1_545 2_655
O8 Ba1 P1 170.09(11) . 2_655
O4 Ba1 P1 122.31(11) . 2_655
O3 Ba1 P1 25.91(10) 2_655 2_655
O3 Ba1 P1 126.38(11) 2_665 2_655
O10 Ba1 P1 141.90(10) . 2_655
Cl1 Ba1 P1 74.03(5) . 2_655
O6 Ba1 P1 131.18(12) 1_545 2_665
O5 Ba1 P1 25.08(11) 2_665 2_665
O7 Ba1 P1 91.09(11) 2_655 2_665
O2 Ba1 P1 149.08(11) 1_545 2_665
O8 Ba1 P1 73.77(12) . 2_665
O4 Ba1 P1 71.68(11) . 2_665
O3 Ba1 P1 126.10(11) 2_655 2_665
O3 Ba1 P1 25.88(10) 2_665 2_665
O10 Ba1 P1 84.81(11) . 2_665
Cl1 Ba1 P1 75.58(5) . 2_665
P1 Ba1 P1 108.12(5) 2_655 2_665
O5 Ba2 O7 68.34(14) 1_545 .
O5 Ba2 O10 126.82(17) 1_545 .
O7 Ba2 O10 86.37(17) . .
O5 Ba2 O4 108.53(15) 1_545 3
O7 Ba2 O4 171.79(17) . 3
O10 Ba2 O4 101.28(17) . 3
O5 Ba2 O6 164.42(17) 1_545 3_565
O7 Ba2 O6 112.23(16) . 3_565
O10 Ba2 O6 68.16(17) . 3_565
O4 Ba2 O6 68.61(15) 3 3_565
O5 Ba2 O2 76.63(17) 1_545 1_545
O7 Ba2 O2 112.30(16) . 1_545
O10 Ba2 O2 71.01(16) . 1_545
O4 Ba2 O2 73.45(17) 3 1_545
O6 Ba2 O2 115.71(18) 3_565 1_545
O5 Ba2 O1 63.34(15) 1_545 3
O7 Ba2 O1 122.40(15) . 3
O10 Ba2 O1 148.65(15) . 3
O4 Ba2 O1 50.97(14) 3 3
O6 Ba2 O1 106.59(16) 3_565 3
O2 Ba2 O1 85.31(15) 1_545 3
O5 Ba2 O1 126.60(15) 1_545 3_565
O7 Ba2 O1 63.25(14) . 3_565
O10 Ba2 O1 71.52(15) . 3_565
O4 Ba2 O1 116.13(14) 3 3_565
O6 Ba2 O1 49.38(14) 3_565 3_565
O2 Ba2 O1 142.48(14) 1_545 3_565
O1 Ba2 O1 129.99(18) 3 3_565
O5 Ba2 Cl1 77.48(13) 1_545 4_654
O7 Ba2 Cl1 73.24(13) . 4_654
O10 Ba2 Cl1 139.81(12) . 4_654
O4 Ba2 Cl1 98.79(12) 3 4_654
O6 Ba2 Cl1 87.71(12) 3_565 4_654
O2 Ba2 Cl1 148.75(12) 1_545 4_654
O1 Ba2 Cl1 67.49(11) 3 4_654
O1 Ba2 Cl1 68.41(10) 3_565 4_654
O5 Ba2 P3 87.23(12) 1_545 3
O7 Ba2 P3 147.13(12) . 3
O10 Ba2 P3 126.45(13) . 3
O4 Ba2 P3 25.59(11) 3 3
O6 Ba2 P3 85.52(12) 3_565 3
O2 Ba2 P3 81.14(11) 1_545 3
O1 Ba2 P3 25.70(9) 3 3
O1 Ba2 P3 124.02(10) 3_565 3
Cl1 Ba2 P3 80.42(5) 4_654 3
O5 Ba2 P3 151.15(12) 1_545 3_565
O7 Ba2 P3 87.71(12) . 3_565
O10 Ba2 P3 64.18(12) . 3_565
O4 Ba2 P3 92.92(12) 3 3_565
O6 Ba2 P3 24.52(12) 3_565 3_565
O2 Ba2 P3 129.35(12) 1_545 3_565
O1 Ba2 P3 123.54(11) 3 3_565
O1 Ba2 P3 25.33(9) 3_565 3_565
Cl1 Ba2 P3 80.41(5) 4_654 3_565
P3 Ba2 P3 107.16(5) 3 3_565
O5 Ba2 P2 112.61(12) 1_545 .
O7 Ba2 P2 66.70(12) . .
O10 Ba2 P2 20.00(13) . .
O4 Ba2 P2 121.10(11) 3 .
O6 Ba2 P2 80.58(12) 3_565 .
O2 Ba2 P2 77.16(11) 1_545 .
O1 Ba2 P2 162.44(11) 3 .
O1 Ba2 P2 66.91(10) 3_565 .
Cl1 Ba2 P2 129.59(5) 4_654 .
P3 Ba2 P2 145.81(5) 3 .
P3 Ba2 P2 68.94(5) 3_565 .
O3 Ba3 O4 117.74(16) 2_665 3_565
O3 Ba3 O1 99.08(15) 2_665 2_665
O4 Ba3 O1 131.88(16) 3_565 2_665
O3 Ba3 O7 150.00(16) 2_665 4_655
O4 Ba3 O7 89.40(16) 3_565 4_655
O1 Ba3 O7 67.22(17) 2_665 4_655
O3 Ba3 O10 65.17(16) 2_665 .
O4 Ba3 O10 73.13(16) 3_565 .
O1 Ba3 O10 154.71(16) 2_665 .
O7 Ba3 O10 116.12(16) 4_655 .
O3 Ba3 O5 147.72(15) 2_665 4_655
O4 Ba3 O5 69.35(16) 3_565 4_655
O1 Ba3 O5 63.21(16) 2_665 4_655
O7 Ba3 O5 50.96(12) 4_655 4_655
O10 Ba3 O5 139.91(16) . 4_655
O3 Ba3 Cl1 75.60(12) 2_665 .
O4 Ba3 Cl1 139.33(12) 3_565 .
O1 Ba3 Cl1 76.51(13) 2_665 .
O7 Ba3 Cl1 75.24(11) 4_655 .
O10 Ba3 Cl1 80.25(12) . .
O5 Ba3 Cl1 121.18(11) 4_655 .
O3 Ba3 Cl1 71.90(12) 2_665 1_565
O4 Ba3 Cl1 89.27(12) 3_565 1_565
O1 Ba3 Cl1 73.09(13) 2_665 1_565
O7 Ba3 Cl1 124.30(12) 4_655 1_565
O10 Ba3 Cl1 116.54(11) . 1_565
O5 Ba3 Cl1 76.94(10) 4_655 1_565
Cl1 Ba3 Cl1 130.57(9) . 1_565
O3 Ba3 O6 125.29(15) 2_665 3_565
O4 Ba3 O6 49.36(14) 3_565 3_565
O1 Ba3 O6 129.28(15) 2_665 3_565
O7 Ba3 O6 62.06(15) 4_655 3_565
O10 Ba3 O6 60.33(15) . 3_565
O5 Ba3 O6 84.26(15) 4_655 3_565
Cl1 Ba3 O6 90.78(11) . 3_565
Cl1 Ba3 O6 138.53(11) 1_565 3_565
O3 Ba3 P1 165.60(12) 2_665 4_655
O4 Ba3 P1 74.65(12) 3_565 4_655
O1 Ba3 P1 66.53(12) 2_665 4_655
O7 Ba3 P1 25.65(11) 4_655 4_655
O10 Ba3 P1 128.18(11) . 4_655
O5 Ba3 P1 25.95(10) 4_655 4_655
Cl1 Ba3 P1 99.97(6) . 4_655
Cl1 Ba3 P1 102.39(5) 1_565 4_655
O6 Ba3 P1 67.86(10) 3_565 4_655
O3 Ba3 P3 122.76(12) 2_665 3_565
O4 Ba3 P3 24.30(11) 3_565 3_565
O1 Ba3 P3 137.95(11) 2_665 3_565
O7 Ba3 P3 76.81(13) 4_655 3_565
O10 Ba3 P3 62.40(11) . 3_565
O5 Ba3 P3 77.54(12) 4_655 3_565
Cl1 Ba3 P3 115.21(6) . 3_565
Cl1 Ba3 P3 113.55(6) 1_565 3_565
O6 Ba3 P3 25.25(11) 3_565 3_565
P1 Ba3 P3 71.59(4) 4_655 3_565
O3 Ba3 Ba2 114.29(11) 2_665 4_655
O4 Ba3 Ba2 126.55(11) 3_565 4_655
O1 Ba3 Ba2 45.22(12) 2_665 4_655
O7 Ba3 Ba2 37.17(12) 4_655 4_655
O10 Ba3 Ba2 121.04(11) . 4_655
O5 Ba3 Ba2 73.61(10) 4_655 4_655
Cl1 Ba3 Ba2 47.78(4) . 4_655
Cl1 Ba3 Ba2 118.24(5) 1_565 4_655
O6 Ba3 Ba2 90.44(10) 3_565 4_655
P1 Ba3 Ba2 56.03(3) 4_655 4_655
P3 Ba3 Ba2 111.21(3) 3_565 4_655
Ba3 Cl1 Ba3 130.57(9) . 1_545
Ba3 Cl1 Ba1 91.72(6) . .
Ba3 Cl1 Ba1 93.32(6) 1_545 .
Ba3 Cl1 Ba2 88.40(6) . 4_655
Ba3 Cl1 Ba2 88.24(6) 1_545 4_655
Ba1 Cl1 Ba2 177.83(9) . 4_655
O5 P1 O3 113.3(3) . .
O5 P1 O7 113.2(3) . .
O3 P1 O7 111.7(3) . .
O5 P1 O9 108.6(4) . .
O3 P1 O9 103.7(3) . .
O7 P1 O9 105.5(4) . .
O5 P1 Ba3 60.1(2) . 4_654
O3 P1 Ba3 120.6(2) . 4_654
O7 P1 Ba3 55.1(2) . 4_654
O9 P1 Ba3 135.4(3) . 4_654
O5 P1 Ba1 140.2(2) . 2_654
O3 P1 Ba1 60.5(2) . 2_654
O7 P1 Ba1 51.6(2) . 2_654
O9 P1 Ba1 110.9(3) . 2_654
Ba3 P1 Ba1 88.20(5) 4_654 2_654
O5 P1 Ba1 50.9(2) . 2_664
O3 P1 Ba1 62.4(2) . 2_664
O7 P1 Ba1 132.5(2) . 2_664
O9 P1 Ba1 122.0(3) . 2_664
Ba3 P1 Ba1 86.01(4) 4_654 2_664
Ba1 P1 Ba1 108.12(5) 2_654 2_664
O2 P2 O10 117.2(4) . .
O2 P2 O9 110.7(4) . .
O10 P2 O9 111.5(4) . .
O2 P2 O8 112.9(3) . .
O10 P2 O8 104.7(3) . .
O9 P2 O8 98.1(3) . .
O2 P2 Ba1 130.0(3) . .
O10 P2 Ba1 58.3(2) . .
O9 P2 Ba1 116.6(3) . .
O8 P2 Ba1 46.5(2) . .
O2 P2 Ba2 131.4(2) . .
O10 P2 Ba2 39.7(2) . .
O9 P2 Ba2 72.0(3) . .
O8 P2 Ba2 114.7(2) . .
Ba1 P2 Ba2 79.87(4) . .
O1 P3 O6 113.9(4) . .
O1 P3 O4 112.5(3) . .
O6 P3 O4 114.5(3) . .
O1 P3 O8 108.8(3) . .
O6 P3 O8 107.0(3) . .
O4 P3 O8 98.9(3) . .
O1 P3 Ba2 60.6(2) . 3_455
O6 P3 Ba2 146.6(2) . 3_455
O4 P3 Ba2 52.8(2) . 3_455
O8 P3 Ba2 105.7(2) . 3_455
O1 P3 Ba2 64.4(2) . 3_465
O6 P3 Ba2 51.0(2) . 3_465
O4 P3 Ba2 125.1(2) . 3_465
O8 P3 Ba2 135.3(2) . 3_465
Ba2 P3 Ba2 107.16(5) 3_455 3_465
O1 P3 Ba3 128.5(2) . 3_465
O6 P3 Ba3 67.2(2) . 3_465
O4 P3 Ba3 47.9(2) . 3_465
O8 P3 Ba3 120.2(2) . 3_465
Ba2 P3 Ba3 90.26(5) 3_455 3_465
Ba2 P3 Ba3 89.12(5) 3_465 3_465
O1 P3 Ba1 126.6(3) . .
O6 P3 Ba1 118.8(2) . .
O4 P3 Ba1 51.5(2) . .
O8 P3 Ba1 47.6(2) . .
Ba2 P3 Ba1 79.45(5) 3_455 .
Ba2 P3 Ba1 168.77(6) 3_465 .
Ba3 P3 Ba1 81.68(4) 3_465 .
P3 O1 Ba3 155.3(3) . 2_664
P3 O1 Ba2 93.6(3) . 3_455
Ba3 O1 Ba2 100.15(16) 2_664 3_455
P3 O1 Ba2 90.2(3) . 3_465
Ba3 O1 Ba2 96.28(16) 2_664 3_465
Ba2 O1 Ba2 129.99(18) 3_455 3_465
P2 O2 Ba1 123.4(3) . 1_565
P2 O2 Ba2 120.5(3) . 1_565
Ba1 O2 Ba2 116.09(17) 1_565 1_565
P1 O3 Ba3 134.9(3) . 2_664
P1 O3 Ba1 93.5(2) . 2_654
Ba3 O3 Ba1 106.05(16) 2_664 2_654
P1 O3 Ba1 91.7(2) . 2_664
Ba3 O3 Ba1 101.91(16) 2_664 2_664
Ba1 O3 Ba1 134.04(19) 2_654 2_664
P3 O4 Ba3 107.8(3) . 3_465
P3 O4 Ba2 101.6(3) . 3_455
Ba3 O4 Ba2 125.8(2) 3_465 3_455
P3 O4 Ba1 105.0(3) . .
Ba3 O4 Ba1 110.68(19) 3_465 .
Ba2 O4 Ba1 103.94(17) 3_455 .
P1 O5 Ba2 133.2(3) . 1_565
P1 O5 Ba1 104.0(3) . 2_664
Ba2 O5 Ba1 111.72(16) 1_565 2_664
P1 O5 Ba3 93.9(2) . 4_654
Ba2 O5 Ba3 101.35(18) 1_565 4_654
Ba1 O5 Ba3 109.6(2) 2_664 4_654
P3 O6 Ba1 132.4(3) . 1_565
P3 O6 Ba2 104.5(3) . 3_465
Ba1 O6 Ba2 112.1(2) 1_565 3_465
P3 O6 Ba3 87.5(3) . 3_465
Ba1 O6 Ba3 107.64(18) 1_565 3_465
Ba2 O6 Ba3 108.60(16) 3_465 3_465
P1 O7 Ba2 123.1(3) . .
P1 O7 Ba1 103.2(3) . 2_654
Ba2 O7 Ba1 111.00(16) . 2_654
P1 O7 Ba3 99.2(2) . 4_654
Ba2 O7 Ba3 103.91(19) . 4_654
Ba1 O7 Ba3 116.6(2) 2_654 4_654
P2 O8 P3 142.0(4) . .
P2 O8 Ba1 109.7(3) . .
P3 O8 Ba1 107.4(2) . .
P2 O9 P1 144.8(5) . .
P2 O10 Ba2 120.3(3) . .
P2 O10 Ba3 113.3(3) . .
Ba2 O10 Ba3 117.72(19) . .
P2 O10 Ba1 98.2(3) . .
Ba2 O10 Ba1 106.68(17) . .
Ba3 O10 Ba1 94.15(17) . .

loop_
_geom_bond_atom_site_label_1
_geom_bond_atom_site_label_2
_geom_bond_distance
_geom_bond_site_symmetry_2
Ba1 O6 2.687(6) 1_545
Ba1 O5 2.769(6) 2_665
Ba1 O7 2.777(6) 2_655
Ba1 O2 2.809(6) 1_545
Ba1 O8 2.850(6) .
Ba1 O4 2.985(6) .
Ba1 O3 3.011(5) 2_655
Ba1 O3 3.068(5) 2_665
Ba1 O10 3.181(6) .
Ba1 Cl1 3.216(2) .
Ba1 P1 3.451(2) 2_655
Ba1 P1 3.461(2) 2_665
Ba2 O5 2.739(6) 1_545
Ba2 O7 2.756(6) .
Ba2 O10 2.782(6) .
Ba2 O4 2.807(6) 3
Ba2 O6 2.813(6) 3_565
Ba2 O2 2.836(5) 1_545
Ba2 O1 3.014(6) 3
Ba2 O1 3.162(6) 3_565
Ba2 Cl1 3.280(2) 4_654
Ba2 P3 3.450(2) 3
Ba2 P3 3.505(2) 3_565
Ba2 P2 3.761(2) .
Ba3 O3 2.731(5) 2_665
Ba3 O4 2.741(6) 3_565
Ba3 O1 2.772(5) 2_665
Ba3 O7 2.865(6) 4_655
Ba3 O10 2.975(6) .
Ba3 O5 2.997(6) 4_655
Ba3 Cl1 3.066(2) .
Ba3 Cl1 3.095(2) 1_565
Ba3 O6 3.247(6) 3_565
Ba3 P1 3.447(2) 4_655
Ba3 P3 3.5187(18) 3_565
Cl1 Ba3 3.095(2) 1_545
Cl1 Ba2 3.280(2) 4_655
P1 O5 1.512(5) .
P1 O3 1.511(5) .
P1 O7 1.512(6) .
P1 O9 1.619(6) .
P1 Ba3 3.447(2) 4_654
P1 Ba1 3.451(2) 2_654
P1 Ba1 3.461(2) 2_664
P2 O2 1.487(5) .
P2 O10 1.490(6) .
P2 O9 1.561(6) .
P2 O8 1.585(5) .
P3 O1 1.499(5) .
P3 O6 1.502(6) .
P3 O4 1.521(6) .
P3 O8 1.635(5) .
P3 Ba2 3.450(2) 3_455
P3 Ba2 3.505(2) 3_465
P3 Ba3 3.5187(18) 3_465
O1 Ba3 2.772(5) 2_664
O1 Ba2 3.014(6) 3_455
O1 Ba2 3.162(6) 3_465
O2 Ba1 2.809(6) 1_565
O2 Ba2 2.836(5) 1_565
O3 Ba3 2.731(5) 2_664
O3 Ba1 3.011(5) 2_654
O3 Ba1 3.068(5) 2_664
O4 Ba3 2.741(6) 3_465
O4 Ba2 2.807(6) 3_455
O5 Ba2 2.739(6) 1_565
O5 Ba1 2.769(6) 2_664
O5 Ba3 2.997(6) 4_654
O6 Ba1 2.687(6) 1_565
O6 Ba2 2.813(6) 3_465
O6 Ba3 3.247(6) 3_465
O7 Ba1 2.777(6) 2_654
O7 Ba3 2.865(6) 4_654
